data_2213792
loop_
_publ_author_name
'Mehmet Akkurt'
'Sema \"Ozt\"urk Y\?ild\?ir\?im'
'Bogdanov, Milen G.'
'Mitrev, Yavor N.'
'Frank W. Heinemann'

_publ_section_title
;
 Methyl 2-[(1-oxo-1<i>H</i>-isochromen-3-yl)methyl]benzoate
;
_journal_coeditor_code HB2399
_journal_issue 6
_journal_name_full 'Acta Crystallographica Section E'
_journal_page_first o2824
_journal_page_last o2824
_journal_paper_doi 10.1107/S1600536807021447
_journal_volume 63
_journal_year 2007
_chemical_formula_iupac 'C18 H14 O4'
_chemical_formula_moiety 'C18 H14 O4'
_chemical_formula_sum 'C18 H14 O4'
_chemical_formula_weight 294.29
_chemical_name_systematic
;
Methyl 2-[(1-oxo-1<i>H</i>-isochromen-3-yl)methyl]benzoate
;
_space_group_IT_number 2
_symmetry_cell_setting triclinic
_symmetry_space_group_name_Hall '-P 1'
_symmetry_space_group_name_H-M 'P -1'
_atom_sites_solution_hydrogens geom
_atom_sites_solution_primary direct
_atom_sites_solution_secondary difmap
_cell_angle_alpha 105.048(7)
_cell_angle_beta 108.266(6)
_cell_angle_gamma 97.981(7)
_cell_formula_units_Z 2
_cell_length_a 8.1628(7)
_cell_length_b 8.8981(8)
_cell_length_c 11.0236(9)
_cell_measurement_reflns_used 121
_cell_measurement_temperature 200
_cell_measurement_theta_max 20
_cell_measurement_theta_min 6
_cell_volume 712.78(12)
_computing_cell_refinement 'EVALCCD (Duisenberg <i>et al.</i>,  2003)'
_computing_data_collection 'COLLECT (Nonius, 1999)'
_computing_data_reduction 'SADABS (Sheldrick, 2002)'
_computing_molecular_graphics 'ORTEP-3 for Windows (Farrugia, 1997)'
_computing_publication_material 'PLATON (Spek, 2003)'
_computing_structure_refinement 'SHELXL97 (Sheldrick, 1997)'
_computing_structure_solution 'SIR97 (Altomare <i>et al.</i>,  1999)'
_diffrn_ambient_temperature 200
_diffrn_detector_area_resol_mean 9
_diffrn_measured_fraction_theta_full 0.985
_diffrn_measured_fraction_theta_max 0.985
_diffrn_measurement_device_type 'Bruker--Nonius KappaCCD'
_diffrn_measurement_method \w
_diffrn_radiation_monochromator graphite
_diffrn_radiation_source 'fine-focus sealed tube'
_diffrn_radiation_type MoK\a
_diffrn_radiation_wavelength 0.71073
_diffrn_reflns_av_R_equivalents 0.0456
_diffrn_reflns_av_sigmaI/netI 0.0381
_diffrn_reflns_limit_h_max 10
_diffrn_reflns_limit_h_min -10
_diffrn_reflns_limit_k_max 11
_diffrn_reflns_limit_k_min -11
_diffrn_reflns_limit_l_max 14
_diffrn_reflns_limit_l_min -14
_diffrn_reflns_number 16802
_diffrn_reflns_reduction_process
;
;
_diffrn_reflns_theta_full 28.50
_diffrn_reflns_theta_max 28.50
_diffrn_reflns_theta_min 3.66
_diffrn_standards_decay_% 0
_diffrn_standards_number 0
_exptl_absorpt_coefficient_mu 0.097
_exptl_absorpt_correction_T_max 0.986
_exptl_absorpt_correction_T_min 0.980
_exptl_absorpt_correction_type multi-scan
_exptl_absorpt_process_details '(SADABS; Sheldrick, 2002)'
_exptl_crystal_colour colourless
_exptl_crystal_density_diffrn 1.371
_exptl_crystal_density_method 'Not Measured'
_exptl_crystal_description prism
_exptl_crystal_F_000 308
_exptl_crystal_size_max 0.21
_exptl_crystal_size_mid 0.20
_exptl_crystal_size_min 0.15
_refine_diff_density_max 0.220
_refine_diff_density_min -0.202
_refine_ls_extinction_method none
_refine_ls_goodness_of_fit_ref 1.006
_refine_ls_hydrogen_treatment constr
_refine_ls_matrix_type full
_refine_ls_number_parameters 200
_refine_ls_number_reflns 3545
_refine_ls_number_restraints 0
_refine_ls_restrained_S_all 1.006
_refine_ls_R_factor_all 0.0728
_refine_ls_R_factor_gt 0.0421
_refine_ls_shift/su_max 0.000
_refine_ls_shift/su_mean 0.000
_refine_ls_structure_factor_coef Fsqd
_refine_ls_weighting_details 'calc w=1/[\s^2^(Fo^2^)+(0.0417P)^2^+0.1587P] where P=(Fo^2^+2Fc^2^)/3'
_refine_ls_weighting_scheme calc
_refine_ls_wR_factor_gt 0.0867
_refine_ls_wR_factor_ref 0.0980
_reflns_number_gt 2478
_reflns_number_total 3545
_reflns_threshold_expression I>2\s(I)
_cod_data_source_file hb2399.cif
_cod_data_source_block I
_cod_database_code 2213792
_cod_database_fobs_code 2213792

loop_
_symmetry_equiv_pos_site_id
_symmetry_equiv_pos_as_xyz
1 x,y,z
2 -x,-y,-z

loop_
_atom_site_aniso_label
_atom_site_aniso_U_11
_atom_site_aniso_U_22
_atom_site_aniso_U_33
_atom_site_aniso_U_12
_atom_site_aniso_U_13
_atom_site_aniso_U_23
O1 0.0211(5) 0.0427(6) 0.0448(6) 0.0025(4) 0.0005(4) 0.0207(5)
O2 0.0201(4) 0.0266(5) 0.0291(5) 0.0018(4) 0.0039(4) 0.0123(4)
O3 0.0216(5) 0.0437(6) 0.0452(6) 0.0064(4) 0.0110(5) 0.0064(5)
O4 0.0287(5) 0.0463(7) 0.0345(6) 0.0084(5) 0.0111(4) -0.0040(5)
C1 0.0190(6) 0.0251(6) 0.0280(7) 0.0024(5) 0.0064(5) 0.0061(5)
C2 0.0213(6) 0.0205(6) 0.0222(6) 0.0027(5) 0.0082(5) 0.0035(5)
C3 0.0194(6) 0.0265(7) 0.0350(8) 0.0001(5) 0.0086(6) 0.0064(6)
C4 0.0279(7) 0.0251(7) 0.0393(8) -0.0026(6) 0.0151(6) 0.0095(6)
C5 0.0351(8) 0.0273(7) 0.0362(8) 0.0015(6) 0.0108(6) 0.0160(6)
C6 0.0228(7) 0.0300(7) 0.0318(7) 0.0024(5) 0.0043(6) 0.0134(6)
C7 0.0208(6) 0.0194(6) 0.0211(6) 0.0015(5) 0.0073(5) 0.0040(5)
C8 0.0166(6) 0.0249(6) 0.0241(6) 0.0011(5) 0.0033(5) 0.0085(5)
C9 0.0183(6) 0.0233(6) 0.0200(6) 0.0018(5) 0.0060(5) 0.0041(5)
C10 0.0248(7) 0.0264(7) 0.0242(7) -0.0003(5) 0.0049(5) 0.0111(5)
C11 0.0229(6) 0.0191(6) 0.0271(7) -0.0015(5) 0.0080(5) 0.0108(5)
C12 0.0318(7) 0.0247(7) 0.0320(7) 0.0016(6) 0.0152(6) 0.0070(6)
C13 0.0286(7) 0.0296(7) 0.0488(9) 0.0081(6) 0.0218(7) 0.0117(7)
C14 0.0195(6) 0.0323(7) 0.0412(8) 0.0049(5) 0.0081(6) 0.0159(6)
C15 0.0238(7) 0.0299(7) 0.0280(7) 0.0031(5) 0.0058(5) 0.0093(6)
C16 0.0206(6) 0.0227(6) 0.0284(7) 0.0020(5) 0.0088(5) 0.0109(5)
C17 0.0243(7) 0.0287(7) 0.0274(7) 0.0052(5) 0.0085(5) 0.0110(6)
C18 0.0415(9) 0.0511(10) 0.0397(9) 0.0175(8) 0.0191(7) 0.0039(8)

loop_
_atom_site_type_symbol
_atom_site_label
_atom_site_fract_x
_atom_site_fract_y
_atom_site_fract_z
_atom_site_U_iso_or_equiv
_atom_site_thermal_displace_type
_atom_site_calc_flag
_atom_site_refinement_flags
_atom_site_occupancy
O O1 0.18577(13) 0.16525(13) 0.44383(11) 0.0383(3) Uani . . 1.000
O O2 0.46676(11) 0.29825(11) 0.53778(9) 0.0263(3) Uani . . 1.000
O O3 0.71541(13) 0.62739(13) 0.86170(11) 0.0389(3) Uani . . 1.000
O O4 0.96272(13) 0.79415(13) 1.02380(11) 0.0402(3) Uani . . 1.000
C C1 0.33053(16) 0.17680(16) 0.52388(13) 0.0254(4) Uani . . 1.000
C C2 0.37572(16) 0.07659(15) 0.60971(12) 0.0222(3) Uani . . 1.000
C C3 0.24074(17) -0.03931(16) 0.60986(14) 0.0286(4) Uani . . 1.000
C C4 0.28196(18) -0.13486(16) 0.68940(15) 0.0312(4) Uani . . 1.000
C C5 0.45829(19) -0.11968(17) 0.76684(15) 0.0329(4) Uani . . 1.000
C C6 0.59279(17) -0.00575(16) 0.76802(14) 0.0294(4) Uani . . 1.000
C C7 0.55308(16) 0.09646(14) 0.69088(12) 0.0214(3) Uani . . 1.000
C C8 0.68633(16) 0.22290(15) 0.69299(13) 0.0232(3) Uani . . 1.000
C C9 0.64026(16) 0.32037(15) 0.62138(12) 0.0217(3) Uani . . 1.000
C C10 0.75531(17) 0.46250(16) 0.61556(13) 0.0262(4) Uani . . 1.000
C C11 0.94433(16) 0.50474(15) 0.71511(13) 0.0233(4) Uani . . 1.000
C C12 1.07127(18) 0.44492(16) 0.66982(15) 0.0296(4) Uani . . 1.000
C C13 1.24714(19) 0.47860(17) 0.75392(16) 0.0338(4) Uani . . 1.000
C C14 1.30077(18) 0.57203(17) 0.88678(15) 0.0311(4) Uani . . 1.000
C C15 1.17855(17) 0.63349(16) 0.93482(14) 0.0285(4) Uani . . 1.000
C C16 1.00054(16) 0.60148(15) 0.85036(13) 0.0237(4) Uani . . 1.000
C C17 0.87454(17) 0.67161(16) 0.90832(14) 0.0268(4) Uani . . 1.000
C C18 0.8566(2) 0.8684(2) 1.09349(17) 0.0446(5) Uani . . 1.000
H H3 0.12320 -0.05150 0.55610 0.0340 Uiso calc R 1.000
H H4 0.19200 -0.20970 0.69150 0.0370 Uiso calc R 1.000
H H5 0.48590 -0.18690 0.81840 0.0390 Uiso calc R 1.000
H H6 0.71020 0.00320 0.82020 0.0350 Uiso calc R 1.000
H H8 0.80510 0.23650 0.74460 0.0280 Uiso calc R 1.000
H H10A 0.70400 0.55400 0.63380 0.0320 Uiso calc R 1.000
H H10B 0.75680 0.44060 0.52510 0.0320 Uiso calc R 1.000
H H12 1.03660 0.38060 0.58050 0.0360 Uiso calc R 1.000
H H13 1.32920 0.43810 0.72070 0.0410 Uiso calc R 1.000
H H14 1.41860 0.59370 0.94390 0.0370 Uiso calc R 1.000
H H15 1.21500 0.69700 1.02460 0.0340 Uiso calc R 1.000
H H18A 0.78230 0.91870 1.03860 0.0670 Uiso calc R 1.000
H H18B 0.93340 0.94750 1.17750 0.0670 Uiso calc R 1.000
H H18C 0.78370 0.78820 1.11060 0.0670 Uiso calc R 1.000

loop_
_atom_type_symbol
_atom_type_description
_atom_type_scat_dispersion_real
_atom_type_scat_dispersion_imag
_atom_type_scat_source
O O 0.0106 0.0060 'International Tables Vol C Tables 4.2.6.8 and 6.1.1.4'
H H 0.0000 0.0000 'International Tables Vol C Tables 4.2.6.8 and 6.1.1.4'
C C 0.0033 0.0016 'International Tables Vol C Tables 4.2.6.8 and 6.1.1.4'

loop_
_geom_angle_atom_site_label_1
_geom_angle_atom_site_label_2
_geom_angle_atom_site_label_3
_geom_angle
_geom_angle_publ_flag
C1 O2 C9 122.79(11) n
C17 O4 C18 116.75(12) n
O1 C1 O2 116.89(13) n
O1 C1 C2 126.47(14) no
O2 C1 C2 116.63(11) no
C1 C2 C3 119.58(12) no
C1 C2 C7 120.00(12) no
C3 C2 C7 120.41(12) no
C2 C3 C4 120.03(13) no
C3 C4 C5 119.95(14) no
C4 C5 C6 120.68(14) no
C5 C6 C7 120.28(13) no
C2 C7 C6 118.58(12) no
C2 C7 C8 118.48(12) no
C6 C7 C8 122.93(12) no
C7 C8 C9 120.42(13) no
O2 C9 C8 121.38(13) no
O2 C9 C10 109.93(11) no
C8 C9 C10 128.69(13) no
C9 C10 C11 113.11(11) no
C10 C11 C12 118.16(12) no
C10 C11 C16 124.07(12) no
C12 C11 C16 117.76(13) no
C11 C12 C13 121.88(14) no
C12 C13 C14 120.00(15) no
C13 C14 C15 119.60(14) no
C14 C15 C16 120.92(13) no
C11 C16 C15 119.83(13) no
C11 C16 C17 121.77(12) no
C15 C16 C17 118.40(12) no
O3 C17 O4 122.66(14) n
O3 C17 C16 126.23(13) no
O4 C17 C16 111.11(12) no
C2 C3 H3 120.00 no
C4 C3 H3 120.00 no
C3 C4 H4 120.00 no
C5 C4 H4 120.00 no
C4 C5 H5 120.00 no
C6 C5 H5 120.00 no
C5 C6 H6 120.00 no
C7 C6 H6 120.00 no
C7 C8 H8 120.00 no
C9 C8 H8 120.00 no
C9 C10 H10A 109.00 no
C9 C10 H10B 109.00 no
C11 C10 H10A 109.00 no
C11 C10 H10B 109.00 no
H10A C10 H10B 108.00 no
C11 C12 H12 119.00 no
C13 C12 H12 119.00 no
C12 C13 H13 120.00 no
C14 C13 H13 120.00 no
C13 C14 H14 120.00 no
C15 C14 H14 120.00 no
C14 C15 H15 120.00 no
C16 C15 H15 120.00 no
O4 C18 H18A 109.00 no
O4 C18 H18B 109.00 no
O4 C18 H18C 109.00 no
H18A C18 H18B 110.00 no
H18A C18 H18C 109.00 no
H18B C18 H18C 110.00 no

loop_
_geom_bond_atom_site_label_1
_geom_bond_atom_site_label_2
_geom_bond_distance
_geom_bond_publ_flag
O1 C1 1.2046(18) n
O2 C1 1.3789(18) n
O2 C9 1.3799(16) n
O3 C17 1.2003(19) n
O4 C17 1.3470(18) n
O4 C18 1.446(2) n
C1 C2 1.4619(19) no
C2 C3 1.401(2) no
C2 C7 1.4009(19) no
C3 C4 1.374(2) no
C4 C5 1.391(2) no
C5 C6 1.381(2) no
C6 C7 1.4021(19) no
C7 C8 1.4423(19) no
C8 C9 1.3330(19) no
C9 C10 1.495(2) no
C10 C11 1.5131(19) no
C11 C12 1.395(2) no
C11 C16 1.4034(18) no
C12 C13 1.383(2) no
C13 C14 1.376(2) no
C14 C15 1.381(2) no
C15 C16 1.400(2) no
C16 C17 1.496(2) no
C3 H3 0.9300 no
C4 H4 0.9300 no
C5 H5 0.9300 no
C6 H6 0.9300 no
C8 H8 0.9300 no
C10 H10A 0.9700 no
C10 H10B 0.9700 no
C12 H12 0.9300 no
C13 H13 0.9300 no
C14 H14 0.9300 no
C15 H15 0.9300 no
C18 H18A 0.9600 no
C18 H18B 0.9600 no
C18 H18C 0.9600 no

loop_
_geom_contact_atom_site_label_1
_geom_contact_atom_site_label_2
_geom_contact_distance
_geom_contact_site_symmetry_2
_geom_contact_publ_flag
O1 C3 3.3178(19) 2_556 no
O2 C10 3.4198(18) 2_666 no
O3 C9 3.1009(17) . no
O3 C10 2.8706(18) . no
O1 H3 2.5800 2_556 no
O1 H3 2.6200 . no
O1 H12 2.7800 1_455 no
O2 H10A 2.7200 2_666 no
O2 H13 2.7200 1_455 no
O3 H5 2.6800 1_565 no
O3 H10A 2.3900 . no
O3 H14 2.8500 1_455 no
O3 H18A 2.6700 . no
O3 H18C 2.5800 . no
O4 H15 2.3400 . no
O4 H6 2.7400 2_767 no
O4 H8 2.7700 2_767 no
C1 C13 3.487(2) 1_455 no
C1 C6 3.471(2) 2_656 no
C1 C7 3.3885(19) 2_656 no
C2 C7 3.5348(18) 2_656 no
C2 C8 3.5272(18) 2_656 no
C3 C9 3.551(2) 2_656 no
C3 O1 3.3178(19) 2_556 no
C3 C8 3.585(2) 2_656 no
C4 C18 3.482(2) 2_667 no
C5 C14 3.591(2) 1_445 no
C6 C1 3.471(2) 2_656 no
C7 C1 3.3885(19) 2_656 no
C7 C2 3.5348(18) 2_656 no
C8 C12 3.589(2) . no
C8 C3 3.585(2) 2_656 no
C8 C2 3.5272(18) 2_656 no
C8 C16 3.566(2) . no
C9 O3 3.1009(17) . no
C9 C3 3.551(2) 2_656 no
C9 C17 3.5841(19) . no
C10 O3 2.8706(18) . no
C10 O2 3.4198(18) 2_666 no
C12 C8 3.589(2) . no
C13 C1 3.487(2) 1_655 no
C14 C5 3.591(2) 1_665 no
C16 C8 3.566(2) . no
C17 C9 3.5841(19) . no
C18 C4 3.482(2) 2_667 no
C1 H13 2.7400 1_455 no
C3 H18B 3.1000 2_667 no
C4 H18B 3.0300 2_667 no
C4 H10B 3.0100 2_656 no
C6 H15 2.9200 2_767 no
C7 H15 3.0200 2_767 no
C8 H15 2.8200 2_767 no
C11 H8 2.6400 . no
C12 H4 3.0200 1_665 no
C13 H5 3.1000 1_665 no
C13 H4 3.0800 1_665 no
C14 H5 2.8500 1_665 no
C17 H10A 2.7400 . no
H3 O1 2.6200 . no
H3 O1 2.5800 2_556 no
H3 H3 2.4400 2_556 no
H4 C12 3.0200 1_445 no
H4 C13 3.0800 1_445 no
H5 O3 2.6800 1_545 no
H5 C13 3.1000 1_445 no
H5 C14 2.8500 1_445 no
H6 H8 2.5400 . no
H6 O4 2.7400 2_767 no
H8 C11 2.6400 . no
H8 H6 2.5400 . no
H8 O4 2.7700 2_767 no
H8 H15 2.5200 2_767 no
H10A O3 2.3900 . no
H10A C17 2.7400 . no
H10A O2 2.7200 2_666 no
H10B H12 2.3500 . no
H10B C4 3.0100 2_656 no
H12 O1 2.7800 1_655 no
H12 H10B 2.3500 . no
H13 O2 2.7200 1_655 no
H13 C1 2.7400 1_655 no
H14 O3 2.8500 1_655 no
H14 H14 2.5900 2_867 no
H15 O4 2.3400 . no
H15 C6 2.9200 2_767 no
H15 C7 3.0200 2_767 no
H15 C8 2.8200 2_767 no
H15 H8 2.5200 2_767 no
H18A O3 2.6700 . no
H18B C3 3.1000 2_667 no
H18B C4 3.0300 2_667 no
H18C O3 2.5800 . no

loop_
_geom_hbond_atom_site_label_D
_geom_hbond_atom_site_label_H
_geom_hbond_atom_site_label_A
_geom_hbond_site_symmetry_A
_geom_hbond_distance_DH
_geom_hbond_distance_HA
_geom_hbond_distance_DA
_geom_hbond_angle_DHA
_geom_hbond_publ_flag
C10 H10A O3 . 0.97 2.39 2.8706(18) 110 yes
C15 H15 O4 . 0.93 2.34 2.6766(19) 101 yes
C3 H3 O1 2_556 0.93 2.58 3.3178(19) 136 yes

loop_
_geom_torsion_atom_site_label_1
_geom_torsion_atom_site_label_2
_geom_torsion_atom_site_label_3
_geom_torsion_atom_site_label_4
_geom_torsion
_geom_torsion_publ_flag
C9 O2 C1 O1 -177.05(12) no
C9 O2 C1 C2 4.02(18) no
C1 O2 C9 C8 0.80(19) no
C1 O2 C9 C10 -179.31(11) no
C18 O4 C17 C16 -177.43(13) no
C18 O4 C17 O3 2.2(2) no
O1 C1 C2 C3 -4.7(2) no
O1 C1 C2 C7 175.15(14) no
O2 C1 C2 C3 174.12(12) no
O2 C1 C2 C7 -6.03(18) no
C3 C2 C7 C6 2.30(19) no
C1 C2 C7 C6 -177.54(12) no
C1 C2 C7 C8 3.44(18) no
C3 C2 C7 C8 -176.72(12) no
C1 C2 C3 C4 179.53(13) no
C7 C2 C3 C4 -0.3(2) no
C2 C3 C4 C5 -1.9(2) no
C3 C4 C5 C6 2.0(2) no
C4 C5 C6 C7 0.0(2) no
C5 C6 C7 C8 176.83(13) no
C5 C6 C7 C2 -2.2(2) no
C2 C7 C8 C9 1.45(19) no
C6 C7 C8 C9 -177.53(13) no
C7 C8 C9 C10 176.46(13) no
C7 C8 C9 O2 -3.7(2) no
O2 C9 C10 C11 174.24(11) no
C8 C9 C10 C11 -5.9(2) no
C9 C10 C11 C16 -85.15(17) no
C9 C10 C11 C12 95.29(15) no
C10 C11 C16 C15 179.86(13) no
C10 C11 C16 C17 0.3(2) no
C12 C11 C16 C15 -0.6(2) no
C12 C11 C16 C17 179.84(13) no
C16 C11 C12 C13 0.0(2) no
C10 C11 C12 C13 179.57(14) no
C11 C12 C13 C14 0.8(2) no
C12 C13 C14 C15 -0.9(2) no
C13 C14 C15 C16 0.3(2) no
C14 C15 C16 C17 -179.95(14) no
C14 C15 C16 C11 0.5(2) no
C11 C16 C17 O3 18.3(2) no
C15 C16 C17 O4 18.30(19) no
C11 C16 C17 O4 -162.11(13) no
C15 C16 C17 O3 -161.25(15) no

loop_
_cod_related_entry_id
_cod_related_entry_database
_cod_related_entry_code
1 ChemSpider 21124440
